data_4101639
loop_
_publ_author_name
'An, Jihyun'
'Geib, Steven J'
'Rosi, Nathaniel L'

_publ_section_title
;
 High and selective CO2 uptake in a cobalt adeninate metal-organic
 framework exhibiting pyrimidine- and amino-decorated pores.
;
_journal_issue 1
_journal_name_full 'Journal of the American Chemical Society'
_journal_page_first 38
_journal_page_last 39
_journal_paper_doi 10.1021/ja909169x
_journal_volume 132
_journal_year 2010
_chemical_formula_sum 'C7 H7 Co N5 O2'
_chemical_formula_weight 252.11
_chemical_name_common bio-MOF-11
_chemical_name_systematic
; 
 ? 
;
_space_group_IT_number 88
_symmetry_cell_setting tetragonal
_symmetry_space_group_name_Hall '-I 4ad'
_symmetry_space_group_name_H-M 'I 41/a :2'
_atom_sites_solution_hydrogens geom
_atom_sites_solution_primary direct
_atom_sites_solution_secondary difmap
_audit_creation_method SHELXL-97
_cell_angle_alpha 90.00
_cell_angle_beta 90.00
_cell_angle_gamma 90.00
_cell_formula_units_Z 16
_cell_length_a 15.4355(18)
_cell_length_b 15.4355(18)
_cell_length_c 22.775(5)
_cell_measurement_reflns_used 524
_cell_measurement_temperature 173(2)
_cell_measurement_theta_max 35.976
_cell_measurement_theta_min 10.724
_cell_volume 5426.2(15)
_computing_cell_refinement 'Bruker SMART'
_computing_data_collection 'Bruker SMART'
_computing_data_reduction 'Bruker SAINT'
_computing_molecular_graphics 'Bruker SHELXTL'
_computing_publication_material 'Bruker SHELXTL'
_computing_structure_refinement 'SHELXL-97 (Sheldrick, 1997)'
_computing_structure_solution 'SHELXS-97 (Sheldrick, 1990)'
_diffrn_ambient_temperature 173(2)
_diffrn_measured_fraction_theta_full 0.988
_diffrn_measured_fraction_theta_max 0.988
_diffrn_measurement_device_type 'Bruker Smart Apex CCD'
_diffrn_measurement_method 'omega scans'
_diffrn_radiation_monochromator graphite
_diffrn_radiation_source 'fine-focus sealed tube'
_diffrn_radiation_type MoK\a
_diffrn_radiation_wavelength 0.71073
_diffrn_reflns_av_R_equivalents 0.0937
_diffrn_reflns_av_sigmaI/netI 0.0549
_diffrn_reflns_limit_h_max 17
_diffrn_reflns_limit_h_min -17
_diffrn_reflns_limit_k_max 17
_diffrn_reflns_limit_k_min -17
_diffrn_reflns_limit_l_max 25
_diffrn_reflns_limit_l_min -25
_diffrn_reflns_number 14248
_diffrn_reflns_theta_full 23.26
_diffrn_reflns_theta_max 23.26
_diffrn_reflns_theta_min 5.28
_exptl_absorpt_coefficient_mu 1.255
_exptl_absorpt_correction_T_max 0.7873
_exptl_absorpt_correction_T_min 0.7045
_exptl_absorpt_correction_type multi-scan
_exptl_absorpt_process_details 'Bruker Sadabs'
_exptl_crystal_density_diffrn 1.234
_exptl_crystal_density_method 'not measured'
_exptl_crystal_description block
_exptl_crystal_F_000 2032
_exptl_crystal_size_max 0.30
_exptl_crystal_size_mid 0.20
_exptl_crystal_size_min 0.20
_refine_diff_density_max 1.697
_refine_diff_density_min -0.589
_refine_diff_density_rms 0.182
_refine_ls_extinction_method none
_refine_ls_goodness_of_fit_ref 2.388
_refine_ls_hydrogen_treatment constr
_refine_ls_matrix_type full
_refine_ls_number_parameters 136
_refine_ls_number_reflns 1933
_refine_ls_number_restraints 0
_refine_ls_restrained_S_all 2.388
_refine_ls_R_factor_all 0.1371
_refine_ls_R_factor_gt 0.1047
_refine_ls_shift/su_max 0.000
_refine_ls_shift/su_mean 0.000
_refine_ls_structure_factor_coef Fsqd
_refine_ls_weighting_details 'calc w=1/[\s^2^(Fo^2^)+(0.0780P)^2^+0.0000P] where P=(Fo^2^+2Fc^2^)/3'
_refine_ls_weighting_scheme calc
_refine_ls_wR_factor_gt 0.2834
_refine_ls_wR_factor_ref 0.2974
_reflns_number_gt 1406
_reflns_number_total 1933
_reflns_threshold_expression >2sigma(I)
_cod_data_source_file ja909169x_si_002.cif
_cod_data_source_block bio-MOF-11
_cod_original_cell_volume 5426.3(16)
_cod_original_sg_symbol_H-M 'I 41/a'
_cod_database_code 4101639

loop_
_symmetry_equiv_pos_as_xyz
'x, y, z'
'-x+1/2, -y, z+1/2'
'-y+3/4, x+1/4, z+1/4'
'y+3/4, -x+3/4, z+3/4'
'x+1/2, y+1/2, z+1/2'
'-x+1, -y+1/2, z+1'
'-y+5/4, x+3/4, z+3/4'
'y+5/4, -x+5/4, z+5/4'
'-x, -y, -z'
'x-1/2, y, -z-1/2'
'y-3/4, -x-1/4, -z-1/4'
'-y-3/4, x-3/4, -z-3/4'
'-x+1/2, -y+1/2, -z+1/2'
'x, y+1/2, -z'
'y-1/4, -x+1/4, -z+1/4'
'-y-1/4, x-1/4, -z-1/4'

loop_
_atom_site_label
_atom_site_type_symbol
_atom_site_fract_x
_atom_site_fract_y
_atom_site_fract_z
_atom_site_U_iso_or_equiv
_atom_site_adp_type
_atom_site_occupancy
_atom_site_symmetry_multiplicity
_atom_site_calc_flag
_atom_site_refinement_flags
_atom_site_disorder_assembly
_atom_site_disorder_group
Co1 Co 1.04353(9) 0.48205(10) 0.05604(6) 0.0348(7) Uani 1 1 d . . .
C1 C 0.8973(9) 0.3832(8) 0.1206(5) 0.049(3) Uani 1 1 d . . .
H1A H 0.9323 0.3797 0.1549 0.059 Uiso 1 1 calc R . .
N1 N 0.9266(6) 0.4204(6) 0.0705(4) 0.034(2) Uani 1 1 d . . .
O1 O 0.9878(5) 0.5955(5) 0.0817(3) 0.044(2) Uani 1 1 d . . .
C2 C 0.8566(7) 0.4151(7) 0.0349(5) 0.030(3) Uani 1 1 d . . .
O2 O 0.9194(6) 0.6154(5) -0.0023(4) 0.053(2) Uani 1 1 d . . .
N2 N 0.8528(6) 0.4451(7) -0.0209(4) 0.045(3) Uani 1 1 d . . .
C3 C 0.7797(9) 0.4231(12) -0.0480(7) 0.084(5) Uani 1 1 d . . .
H3A H 0.7747 0.4420 -0.0876 0.100 Uiso 1 1 calc R . .
N3 N 0.7126(8) 0.3781(10) -0.0274(6) 0.085(4) Uani 1 1 d . . .
N4 N 0.8173(6) 0.3519(6) 0.1193(4) 0.033(2) Uani 1 1 d . . .
C4 C 0.7135(9) 0.3553(11) 0.0317(7) 0.077(5) Uani 1 1 d . . .
C5 C 0.7913(7) 0.3727(8) 0.0629(5) 0.040(3) Uani 1 1 d . . .
N5 N 0.6478(7) 0.3119(12) 0.0540(6) 0.125(7) Uani 1 1 d . . .
H5A H 0.6037 0.2975 0.0315 0.150 Uiso 1 1 calc R . .
H5B H 0.6480 0.2973 0.0913 0.150 Uiso 1 1 calc R . .
C6 C 0.9368(7) 0.6354(7) 0.0498(6) 0.041(3) Uani 1 1 d . . .
C7 C 0.8907(10) 0.7158(8) 0.0745(8) 0.078(5) Uani 1 1 d . . .
H7A H 0.9089 0.7252 0.1152 0.117 Uiso 1 1 calc R . .
H7B H 0.8279 0.7068 0.0732 0.117 Uiso 1 1 calc R . .
H7C H 0.9060 0.7666 0.0509 0.117 Uiso 1 1 calc R . .

loop_
_atom_site_aniso_label
_atom_site_aniso_U_11
_atom_site_aniso_U_22
_atom_site_aniso_U_33
_atom_site_aniso_U_23
_atom_site_aniso_U_13
_atom_site_aniso_U_12
Co1 0.0312(10) 0.0408(11) 0.0323(10) 0.0125(7) -0.0040(7) -0.0035(7)
C1 0.062(9) 0.041(7) 0.043(7) 0.015(6) -0.002(6) -0.009(7)
N1 0.033(5) 0.036(5) 0.034(5) 0.012(4) 0.004(4) -0.002(4)
O1 0.044(5) 0.034(4) 0.055(5) 0.004(4) -0.017(4) 0.009(4)
C2 0.027(6) 0.027(6) 0.035(6) 0.001(5) 0.012(5) 0.004(5)
O2 0.065(6) 0.056(6) 0.037(5) 0.001(4) -0.001(4) -0.001(4)
N2 0.025(5) 0.068(7) 0.043(6) 0.020(5) -0.001(4) -0.003(5)
C3 0.044(9) 0.136(15) 0.070(10) 0.052(10) -0.018(8) -0.030(9)
N3 0.050(7) 0.135(12) 0.072(8) 0.047(8) -0.014(6) -0.029(8)
N4 0.033(5) 0.037(5) 0.030(5) 0.009(4) 0.005(4) 0.000(5)
C4 0.045(9) 0.116(14) 0.069(10) 0.043(9) -0.009(8) -0.010(9)
C5 0.027(6) 0.048(8) 0.047(7) 0.008(6) 0.007(5) 0.007(6)
N5 0.033(7) 0.26(2) 0.087(9) 0.098(12) -0.021(6) -0.068(10)
C6 0.030(7) 0.034(7) 0.058(8) -0.001(6) 0.024(6) -0.012(6)
C7 0.075(11) 0.026(7) 0.133(14) -0.027(8) 0.009(10) 0.017(7)

loop_
_atom_type_symbol
_atom_type_description
_atom_type_scat_dispersion_real
_atom_type_scat_dispersion_imag
_atom_type_scat_source
C C 0.0033 0.0016 'International Tables Vol C Tables 4.2.6.8 and 6.1.1.4'
H H 0.0000 0.0000 'International Tables Vol C Tables 4.2.6.8 and 6.1.1.4'
N N 0.0061 0.0033 'International Tables Vol C Tables 4.2.6.8 and 6.1.1.4'
O O 0.0106 0.0060 'International Tables Vol C Tables 4.2.6.8 and 6.1.1.4'
Co Co 0.3494 0.9721 'International Tables Vol C Tables 4.2.6.8 and 6.1.1.4'

loop_
_geom_angle_atom_site_label_1
_geom_angle_atom_site_label_2
_geom_angle_atom_site_label_3
_geom_angle
_geom_angle_site_symmetry_1
_geom_angle_site_symmetry_3
_geom_angle_publ_flag
O2 Co1 O1 158.9(3) 9_765 . ?
O2 Co1 N1 90.1(4) 9_765 . ?
O1 Co1 N1 88.9(3) . . ?
O2 Co1 N4 95.7(4) 9_765 15_665 ?
O1 Co1 N4 105.3(3) . 15_665 ?
N1 Co1 N4 94.6(3) . 15_665 ?
O2 Co1 N2 87.3(4) 9_765 9_765 ?
O1 Co1 N2 88.3(4) . 9_765 ?
N1 Co1 N2 165.2(3) . 9_765 ?
N4 Co1 N2 100.2(3) 15_665 9_765 ?
O2 Co1 Co1 75.2(2) 9_765 9_765 ?
O1 Co1 Co1 83.9(2) . 9_765 ?
N1 Co1 Co1 80.0(2) . 9_765 ?
N4 Co1 Co1 169.3(3) 15_665 9_765 ?
N2 Co1 Co1 85.3(3) 9_765 9_765 ?
N4 C1 N1 116.5(10) . . ?
N4 C1 H1A 121.7 . . ?
N1 C1 H1A 121.7 . . ?
C2 N1 C1 102.3(9) . . ?
C2 N1 Co1 129.0(7) . . ?
C1 N1 Co1 128.3(8) . . ?
C6 O1 Co1 121.9(8) . . ?
N1 C2 N2 125.2(9) . . ?
N1 C2 C5 109.9(9) . . ?
N2 C2 C5 124.9(10) . . ?
C6 O2 Co1 134.0(8) . 9_765 ?
C3 N2 C2 112.7(10) . . ?
C3 N2 Co1 127.1(8) . 9_765 ?
C2 N2 Co1 120.3(7) . 9_765 ?
N2 C3 N3 128.9(13) . . ?
N2 C3 H3A 115.5 . . ?
N3 C3 H3A 115.5 . . ?
C3 N3 C4 117.8(12) . . ?
C1 N4 C5 101.8(9) . . ?
C1 N4 Co1 118.9(7) . 12_756 ?
C5 N4 Co1 139.2(7) . 12_756 ?
N5 C4 N3 119.6(13) . . ?
N5 C4 C5 123.7(13) . . ?
N3 C4 C5 116.3(12) . . ?
C2 C5 N4 109.4(10) . . ?
C2 C5 C4 118.9(11) . . ?
N4 C5 C4 131.7(11) . . ?
C4 N5 H5A 120.0 . . ?
C4 N5 H5B 120.0 . . ?
H5A N5 H5B 120.0 . . ?
O1 C6 O2 124.7(11) . . ?
O1 C6 C7 118.8(12) . . ?
O2 C6 C7 116.4(12) . . ?
C6 C7 H7A 109.5 . . ?
C6 C7 H7B 109.5 . . ?
H7A C7 H7B 109.5 . . ?
C6 C7 H7C 109.5 . . ?
H7A C7 H7C 109.5 . . ?
H7B C7 H7C 109.5 . . ?

loop_
_geom_bond_atom_site_label_1
_geom_bond_atom_site_label_2
_geom_bond_distance
_geom_bond_site_symmetry_2
_geom_bond_publ_flag
Co1 O2 2.022(9) 9_765 ?
Co1 O1 2.037(8) . ?
Co1 N1 2.067(9) . ?
Co1 N4 2.069(8) 15_665 ?
Co1 N2 2.113(9) 9_765 ?
Co1 Co1 2.938(3) 9_765 ?
C1 N4 1.327(15) . ?
C1 N1 1.356(13) . ?
C1 H1A 0.9500 . ?
N1 C2 1.353(13) . ?
O1 C6 1.235(14) . ?
C2 N2 1.355(13) . ?
C2 C5 1.360(15) . ?
O2 C6 1.256(14) . ?
O2 Co1 2.023(9) 9_765 ?
N2 C3 1.330(16) . ?
N2 Co1 2.113(9) 9_765 ?
C3 N3 1.332(17) . ?
C3 H3A 0.9500 . ?
N3 C4 1.392(17) . ?
N4 C5 1.385(14) . ?
N4 Co1 2.069(8) 12_756 ?
C4 N5 1.317(17) . ?
C4 C5 1.420(18) . ?
N5 H5A 0.8800 . ?
N5 H5B 0.8800 . ?
C6 C7 1.536(16) . ?
C7 H7A 0.9800 . ?
C7 H7B 0.9800 . ?
C7 H7C 0.9800 . ?
